data_4341957
loop_
_publ_author_name
'Li, Yan'
'Yu, Jia-Wen'
'Liu, Zhong-Yi'
'Yang, En-Cui'
'Zhao, Xiao-Jun'

_publ_section_title
;
 Three Isostructural One-Dimensional Ln(III) Chains with Distorted Cubane
 Motifs Showing Dual Fluorescence and Slow Magnetic
 Relaxation/Magnetocaloric Effect.
;
_journal_issue 1
_journal_name_full 'Inorganic chemistry'
_journal_page_first 153
_journal_page_last 160
_journal_paper_doi 10.1021/ic501952b
_journal_volume 54
_journal_year 2015
_chemical_formula_sum 'C16 H11 Dy N2 O5'
_chemical_formula_weight 473.77
_chemical_name_systematic
; 
 ? 
;
_space_group_IT_number 82
_symmetry_cell_setting tetragonal
_symmetry_space_group_name_Hall 'I -4'
_symmetry_space_group_name_H-M 'I -4'
_atom_sites_solution_hydrogens geom
_atom_sites_solution_primary direct
_atom_sites_solution_secondary difmap
_audit_creation_method SHELXL-97
_cell_angle_alpha 90.00
_cell_angle_beta 90.00
_cell_angle_gamma 90.00
_cell_formula_units_Z 8
_cell_length_a 18.9363(12)
_cell_length_b 18.9363(12)
_cell_length_c 8.2997(10)
_cell_measurement_reflns_used 3106
_cell_measurement_temperature 173(2)
_cell_measurement_theta_max 25.82
_cell_measurement_theta_min 2.68
_cell_volume 2976.1(4)
_computing_cell_refinement 'Bruker SMART'
_computing_data_collection 'Bruker SMART'
_computing_data_reduction 'Bruker SAINT'
_computing_molecular_graphics 'Bruker SHELXTL'
_computing_publication_material 'Bruker SHELXTL'
_computing_structure_refinement 'SHELXL-97 (Sheldrick, 1997)'
_computing_structure_solution 'SHELXS-97 (Sheldrick, 1990)'
_diffrn_ambient_temperature 173(2)
_diffrn_measured_fraction_theta_full 1.000
_diffrn_measured_fraction_theta_max 1.000
_diffrn_measurement_device_type 'CCD area detector'
_diffrn_measurement_method 'phi and omega scans'
_diffrn_radiation_monochromator graphite
_diffrn_radiation_source 'fine-focus sealed tube'
_diffrn_radiation_type MoK\a
_diffrn_radiation_wavelength 0.71073
_diffrn_reflns_av_R_equivalents 0.0435
_diffrn_reflns_av_sigmaI/netI 0.0469
_diffrn_reflns_limit_h_max 16
_diffrn_reflns_limit_h_min -22
_diffrn_reflns_limit_k_max 20
_diffrn_reflns_limit_k_min -22
_diffrn_reflns_limit_l_max 9
_diffrn_reflns_limit_l_min -9
_diffrn_reflns_number 8693
_diffrn_reflns_theta_full 25.01
_diffrn_reflns_theta_max 25.01
_diffrn_reflns_theta_min 1.52
_exptl_absorpt_coefficient_mu 5.052
_exptl_absorpt_correction_T_max 0.5179
_exptl_absorpt_correction_T_min 0.4633
_exptl_absorpt_correction_type multi-scan
_exptl_absorpt_process_details sadabs
_exptl_crystal_colour colourless
_exptl_crystal_density_diffrn 2.115
_exptl_crystal_density_meas ?
_exptl_crystal_density_method 'not measured'
_exptl_crystal_description block
_exptl_crystal_F_000 1816
_exptl_crystal_size_max 0.18
_exptl_crystal_size_mid 0.17
_exptl_crystal_size_min 0.15
_refine_diff_density_max 0.557
_refine_diff_density_min -0.515
_refine_diff_density_rms 0.096
_refine_ls_abs_structure_details 'Flack H D (1983), Acta Cryst. A39, 876-881'
_refine_ls_abs_structure_Flack 0.043(14)
_refine_ls_extinction_method none
_refine_ls_goodness_of_fit_ref 1.050
_refine_ls_hydrogen_treatment constr
_refine_ls_matrix_type full
_refine_ls_number_parameters 217
_refine_ls_number_reflns 2634
_refine_ls_number_restraints 0
_refine_ls_restrained_S_all 1.050
_refine_ls_R_factor_all 0.0246
_refine_ls_R_factor_gt 0.0235
_refine_ls_shift/su_max 0.000
_refine_ls_shift/su_mean 0.000
_refine_ls_structure_factor_coef Fsqd
_refine_ls_weighting_details 'calc w=1/[\s^2^(Fo^2^)+(0.0001P)^2^+1.1460P] where P=(Fo^2^+2Fc^2^)/3'
_refine_ls_weighting_scheme calc
_refine_ls_wR_factor_gt 0.0440
_refine_ls_wR_factor_ref 0.0445
_reflns_number_gt 2565
_reflns_number_total 2634
_reflns_threshold_expression >2sigma(I)
_cod_data_source_file ic501952b_si_002.cif
_cod_data_source_block n131101b
_cod_depositor_comments
;
The following automatic conversions were performed:

'_symmetry_cell_setting' value 'Tetragonal' changed to 'tetragonal'
according to
/home/saulius/struct/COD-crude-data--automatic-downloads/rss-feeds/ACS/lib/dictionaries/cif_core.dic
dictionary named 'cif_core.dic' version 2.4.2 from 2011-04-26.

Automatic conversion script
Id: cif_fix_values 2935 2014-11-11 08:27:57Z andrius 

The following automatic conversions were performed:

'_exptl_crystal_density_meas' value 'none' was changed to '?' - the
value is perceived as not measured.

Automatic conversion script
Id: cif_fix_values 3008 2015-01-20 13:52:24Z robertas 

 Adding full bibliography for 4341957--4341959.cif.
;
_cod_original_sg_symbol_H-M I-4
_cod_database_code 4341957

loop_
_symmetry_equiv_pos_as_xyz
'x, y, z'
'-x, -y, z'
'y, -x, -z'
'-y, x, -z'
'x+1/2, y+1/2, z+1/2'
'-x+1/2, -y+1/2, z+1/2'
'y+1/2, -x+1/2, -z+1/2'
'-y+1/2, x+1/2, -z+1/2'

loop_
_atom_site_label
_atom_site_type_symbol
_atom_site_fract_x
_atom_site_fract_y
_atom_site_fract_z
_atom_site_U_iso_or_equiv
_atom_site_adp_type
_atom_site_occupancy
_atom_site_symmetry_multiplicity
_atom_site_calc_flag
_atom_site_refinement_flags
Dy1 Dy 0.080121(13) 0.058454(13) 0.16265(3) 0.00913(7) Uani 1 1 d .
O1 O 0.0940(2) 0.1710(2) 0.0571(4) 0.0156(9) Uani 1 1 d .
O2 O -0.0087(2) 0.1857(2) -0.0706(4) 0.0149(9) Uani 1 1 d .
O3 O 0.10090(19) -0.00835(19) 0.3940(4) 0.0124(9) Uani 1 1 d .
O4 O 0.13537(17) -0.01885(18) 0.6503(5) 0.0133(8) Uani 1 1 d .
O5 O -0.0425(2) 0.05752(19) 0.1148(4) 0.0112(10) Uani 1 1 d .
H5' H -0.0547 0.0903 0.1789 0.017 Uiso 1 1 d R
N1 N 0.1745(2) 0.1103(2) 0.3547(7) 0.0128(10) Uani 1 1 d .
N2 N 0.2536(3) 0.1669(3) 0.6094(6) 0.0221(12) Uani 1 1 d .
C1 C 0.0666(3) 0.2847(3) -0.0342(8) 0.0185(14) Uani 1 1 d .
C2 C 0.0866(3) 0.3100(3) -0.1876(8) 0.0245(15) Uani 1 1 d .
C3 C 0.0885(3) 0.2653(3) -0.3241(8) 0.0208(14) Uani 1 1 d .
H3 H 0.0757 0.2169 -0.3152 0.025 Uiso 1 1 calc R
C4 C 0.1094(4) 0.2930(4) -0.4706(9) 0.0352(18) Uani 1 1 d .
H4 H 0.1095 0.2633 -0.5627 0.042 Uiso 1 1 calc R
C5 C 0.1301(4) 0.3621(4) -0.4874(10) 0.0409(19) Uani 1 1 d .
H5 H 0.1454 0.3795 -0.5889 0.049 Uiso 1 1 calc R
C6 C 0.1284(3) 0.4049(4) -0.3573(10) 0.0395(19) Uani 1 1 d .
H6 H 0.1431 0.4525 -0.3704 0.047 Uiso 1 1 calc R
C7 C 0.1060(3) 0.3829(3) -0.2033(8) 0.0269(17) Uani 1 1 d .
C8 C 0.1010(4) 0.4285(4) -0.0706(9) 0.039(2) Uani 1 1 d .
H8 H 0.1124 0.4771 -0.0828 0.047 Uiso 1 1 calc R
C9 C 0.0797(4) 0.4033(4) 0.0775(9) 0.0376(19) Uani 1 1 d .
H9 H 0.0755 0.4345 0.1666 0.045 Uiso 1 1 calc R
C10 C 0.0641(3) 0.3307(3) 0.0961(7) 0.0213(15) Uani 1 1 d .
H10 H 0.0517 0.3131 0.1994 0.026 Uiso 1 1 calc R
C11 C 0.0486(3) 0.2079(3) -0.0138(7) 0.0188(14) Uani 1 1 d .
C12 C 0.1769(3) 0.0778(3) 0.4995(7) 0.0140(12) Uani 1 1 d .
C13 C 0.2127(3) 0.1691(3) 0.3388(8) 0.0192(12) Uani 1 1 d .
H13 H 0.2134 0.1926 0.2377 0.023 Uiso 1 1 calc R
C14 C 0.2513(3) 0.1967(3) 0.4663(7) 0.0192(14) Uani 1 1 d .
H14 H 0.2772 0.2390 0.4494 0.023 Uiso 1 1 calc R
C15 C 0.2162(3) 0.1064(3) 0.6256(7) 0.0185(15) Uani 1 1 d .
H15 H 0.2167 0.0826 0.7264 0.022 Uiso 1 1 calc R
C16 C 0.1337(3) 0.0115(3) 0.5176(7) 0.0105(12) Uani 1 1 d .

loop_
_atom_site_aniso_label
_atom_site_aniso_U_11
_atom_site_aniso_U_22
_atom_site_aniso_U_33
_atom_site_aniso_U_23
_atom_site_aniso_U_13
_atom_site_aniso_U_12
Dy1 0.01038(15) 0.00882(15) 0.00818(10) 0.00002(12) -0.00072(12) -0.00071(12)
O1 0.019(2) 0.010(2) 0.018(2) 0.0011(17) -0.0018(18) -0.0008(18)
O2 0.014(2) 0.013(2) 0.017(2) 0.0015(17) -0.0054(18) -0.0021(17)
O3 0.017(2) 0.012(2) 0.0076(19) -0.0003(16) -0.0006(16) -0.0016(16)
O4 0.012(2) 0.019(2) 0.0086(19) 0.001(2) 0.001(2) 0.0016(16)
O5 0.017(2) 0.007(2) 0.0103(19) -0.0035(15) 0.0004(17) -0.0005(14)
N1 0.013(2) 0.015(2) 0.010(3) 0.001(2) 0.005(2) -0.0002(19)
N2 0.019(3) 0.022(3) 0.025(3) -0.007(2) -0.003(2) -0.005(2)
C1 0.014(3) 0.016(4) 0.025(4) 0.000(3) 0.002(3) 0.000(3)
C2 0.017(3) 0.028(4) 0.029(4) 0.004(3) -0.003(3) -0.004(3)
C3 0.020(3) 0.019(3) 0.024(3) 0.002(3) 0.005(3) 0.002(2)
C4 0.036(4) 0.035(5) 0.035(4) 0.009(4) 0.008(4) 0.010(3)
C5 0.040(5) 0.050(5) 0.033(4) 0.020(4) 0.005(4) 0.000(4)
C6 0.030(4) 0.029(4) 0.060(5) 0.016(4) -0.006(4) -0.012(3)
C7 0.024(4) 0.014(3) 0.043(5) 0.007(3) -0.013(3) -0.009(3)
C8 0.047(5) 0.029(4) 0.043(5) 0.014(4) -0.019(4) -0.016(4)
C9 0.041(5) 0.021(4) 0.051(5) -0.009(4) -0.016(4) 0.005(3)
C10 0.029(4) 0.017(4) 0.018(3) -0.002(3) -0.011(3) 0.001(3)
C11 0.024(4) 0.015(3) 0.017(3) 0.007(3) 0.004(3) -0.001(3)
C12 0.009(3) 0.017(3) 0.015(3) -0.004(3) 0.007(3) -0.001(2)
C13 0.018(3) 0.022(3) 0.018(3) 0.000(3) 0.005(3) -0.002(2)
C14 0.012(3) 0.023(4) 0.022(3) -0.007(3) 0.001(3) -0.002(3)
C15 0.011(3) 0.026(4) 0.019(4) -0.002(3) -0.002(2) 0.001(3)
C16 0.010(3) 0.007(3) 0.015(3) -0.002(2) 0.007(2) 0.004(2)

loop_
_atom_type_symbol
_atom_type_description
_atom_type_scat_dispersion_real
_atom_type_scat_dispersion_imag
_atom_type_scat_source
C C 0.0033 0.0016 'International Tables Vol C Tables 4.2.6.8 and 6.1.1.4'
H H 0.0000 0.0000 'International Tables Vol C Tables 4.2.6.8 and 6.1.1.4'
N N 0.0061 0.0033 'International Tables Vol C Tables 4.2.6.8 and 6.1.1.4'
O O 0.0106 0.0060 'International Tables Vol C Tables 4.2.6.8 and 6.1.1.4'
Dy Dy -0.1892 4.4098 'International Tables Vol C Tables 4.2.6.8 and 6.1.1.4'

loop_
_geom_angle_atom_site_label_1
_geom_angle_atom_site_label_2
_geom_angle_atom_site_label_3
_geom_angle
_geom_angle_site_symmetry_1
_geom_angle_site_symmetry_3
O1 Dy1 O3 142.20(13) . .
O1 Dy1 O2 98.60(12) . 3
O3 Dy1 O2 84.62(13) . 3
O1 Dy1 O5 146.30(12) . 2
O3 Dy1 O5 71.48(12) . 2
O2 Dy1 O5 80.06(13) 3 2
O1 Dy1 O5 93.15(13) . .
O3 Dy1 O5 107.52(12) . .
O2 Dy1 O5 141.70(13) 3 .
O5 Dy1 O5 70.41(14) 2 .
O1 Dy1 O5 76.69(13) . 3
O3 Dy1 O5 139.80(13) . 3
O2 Dy1 O5 77.58(13) 3 3
O5 Dy1 O5 70.11(14) 2 3
O5 Dy1 O5 69.88(13) . 3
O1 Dy1 O4 75.17(12) . 4_556
O3 Dy1 O4 83.08(13) . 4_556
O2 Dy1 O4 149.35(13) 3 4_556
O5 Dy1 O4 121.75(12) 2 4_556
O5 Dy1 O4 68.94(12) . 4_556
O5 Dy1 O4 127.91(13) 3 4_556
O1 Dy1 N1 78.78(14) . .
O3 Dy1 N1 65.33(14) . .
O2 Dy1 N1 76.32(14) 3 .
O5 Dy1 N1 132.08(13) 2 .
O5 Dy1 N1 141.93(13) . .
O5 Dy1 N1 140.72(14) 3 .
O4 Dy1 N1 73.03(12) 4_556 .
O1 Dy1 Dy1 129.29(10) . 2
O3 Dy1 Dy1 79.43(9) . 2
O2 Dy1 Dy1 116.98(10) 3 2
O5 Dy1 Dy1 37.05(9) 2 2
O5 Dy1 Dy1 36.80(9) . 2
O5 Dy1 Dy1 77.19(8) 3 2
O4 Dy1 Dy1 88.14(8) 4_556 2
N1 Dy1 Dy1 141.40(11) . 2
O1 Dy1 Dy1 73.13(10) . 4
O3 Dy1 Dy1 139.67(9) . 4
O2 Dy1 Dy1 113.78(9) 3 4
O5 Dy1 Dy1 76.70(8) 2 4
O5 Dy1 Dy1 36.65(8) . 4
O5 Dy1 Dy1 36.21(9) 3 4
O4 Dy1 Dy1 93.43(9) 4_556 4
N1 Dy1 Dy1 151.19(10) . 4
Dy1 Dy1 Dy1 60.271(4) 2 4
O1 Dy1 Dy1 112.32(9) . 3
O3 Dy1 Dy1 103.25(9) . 3
O2 Dy1 Dy1 65.22(9) 3 3
O5 Dy1 Dy1 36.55(8) 2 3
O5 Dy1 Dy1 76.58(8) . 3
O5 Dy1 Dy1 36.55(9) 3 3
O4 Dy1 Dy1 145.17(8) 4_556 3
N1 Dy1 Dy1 140.96(10) . 3
Dy1 Dy1 Dy1 60.271(4) 2 3
Dy1 Dy1 Dy1 59.454(9) 4 3
C11 O1 Dy1 127.7(4) . .
C11 O2 Dy1 139.1(4) . 4
C16 O3 Dy1 126.3(3) . .
C16 O4 Dy1 140.7(3) . 3_556
Dy1 O5 Dy1 106.15(13) 2 .
Dy1 O5 Dy1 107.23(14) 2 4
Dy1 O5 Dy1 106.80(14) . 4
Dy1 O5 H5' 119.7 2 .
Dy1 O5 H5' 99.0 . .
Dy1 O5 H5' 116.3 4 .
C13 N1 C12 116.7(5) . .
C13 N1 Dy1 129.1(4) . .
C12 N1 Dy1 113.5(3) . .
C14 N2 C15 115.8(5) . .
C10 C1 C2 119.9(6) . .
C10 C1 C11 120.8(5) . .
C2 C1 C11 119.3(6) . .
C1 C2 C3 121.7(6) . .
C1 C2 C7 118.5(6) . .
C3 C2 C7 119.8(6) . .
C4 C3 C2 118.9(6) . .
C4 C3 H3 120.5 . .
C2 C3 H3 120.5 . .
C5 C4 C3 122.2(7) . .
C5 C4 H4 118.9 . .
C3 C4 H4 118.9 . .
C6 C5 C4 118.9(7) . .
C6 C5 H5 120.5 . .
C4 C5 H5 120.5 . .
C5 C6 C7 123.7(6) . .
C5 C6 H6 118.1 . .
C7 C6 H6 118.1 . .
C8 C7 C6 123.4(6) . .
C8 C7 C2 120.2(6) . .
C6 C7 C2 116.3(6) . .
C9 C8 C7 120.4(6) . .
C9 C8 H8 119.8 . .
C7 C8 H8 119.8 . .
C8 C9 C10 119.6(7) . .
C8 C9 H9 120.2 . .
C10 C9 H9 120.2 . .
C1 C10 C9 121.2(6) . .
C1 C10 H10 119.4 . .
C9 C10 H10 119.4 . .
O1 C11 O2 125.6(5) . .
O1 C11 C1 115.9(5) . .
O2 C11 C1 118.5(5) . .
N1 C12 C15 120.6(5) . .
N1 C12 C16 116.8(5) . .
C15 C12 C16 122.6(5) . .
N1 C13 C14 121.6(6) . .
N1 C13 H13 119.2 . .
C14 C13 H13 119.2 . .
N2 C14 C13 123.0(6) . .
N2 C14 H14 118.5 . .
C13 C14 H14 118.5 . .
N2 C15 C12 122.3(6) . .
N2 C15 H15 118.9 . .
C12 C15 H15 118.9 . .
O4 C16 O3 126.6(5) . .
O4 C16 C12 117.4(5) . .
O3 C16 C12 115.9(5) . .

loop_
_geom_bond_atom_site_label_1
_geom_bond_atom_site_label_2
_geom_bond_distance
_geom_bond_site_symmetry_2
Dy1 O1 2.320(4) .
Dy1 O3 2.333(3) .
Dy1 O2 2.339(4) 3
Dy1 O5 2.343(4) 2
Dy1 O5 2.356(4) .
Dy1 O5 2.362(3) 3
Dy1 O4 2.424(4) 4_556
Dy1 N1 2.588(5) .
Dy1 Dy1 3.7561(5) 2
Dy1 Dy1 3.7873(5) 4
Dy1 Dy1 3.7873(5) 3
O1 C11 1.254(7) .
O2 C11 1.256(7) .
O2 Dy1 2.339(4) 4
O3 C16 1.258(6) .
O4 C16 1.243(6) .
O4 Dy1 2.424(4) 3_556
O5 Dy1 2.343(4) 2
O5 Dy1 2.362(3) 4
O5 H5' 0.8494 .
N1 C13 1.333(7) .
N1 C12 1.351(8) .
N2 C14 1.316(7) .
N2 C15 1.353(7) .
C1 C10 1.389(8) .
C1 C2 1.412(9) .
C1 C11 1.504(8) .
C2 C3 1.416(9) .
C2 C7 1.435(8) .
C3 C4 1.382(9) .
C3 H3 0.9500 .
C4 C5 1.374(9) .
C4 H4 0.9500 .
C5 C6 1.350(11) .
C5 H5 0.9500 .
C6 C7 1.410(10) .
C6 H6 0.9500 .
C7 C8 1.403(9) .
C8 C9 1.379(9) .
C8 H8 0.9500 .
C9 C10 1.414(9) .
C9 H9 0.9500 .
C10 H10 0.9500 .
C12 C15 1.393(8) .
C12 C16 1.505(7) .
C13 C14 1.389(8) .
C13 H13 0.9500 .
C14 H14 0.9500 .
C15 H15 0.9500 .

loop_
_geom_torsion_atom_site_label_1
_geom_torsion_atom_site_label_2
_geom_torsion_atom_site_label_3
_geom_torsion_atom_site_label_4
_geom_torsion
_geom_torsion_site_symmetry_1
_geom_torsion_site_symmetry_4
O3 Dy1 O1 C11 -131.4(4) . .
O2 Dy1 O1 C11 136.3(5) 3 .
O5 Dy1 O1 C11 51.3(5) 2 .
O5 Dy1 O1 C11 -7.2(5) . .
O5 Dy1 O1 C11 61.3(5) 3 .
O4 Dy1 O1 C11 -74.4(5) 4_556 .
N1 Dy1 O1 C11 -149.6(5) . .
Dy1 Dy1 O1 C11 0.5(5) 2 .
Dy1 Dy1 O1 C11 23.9(4) 4 .
Dy1 Dy1 O1 C11 69.6(5) 3 .
O1 Dy1 O3 C16 -5.7(5) . .
O2 Dy1 O3 C16 91.4(4) 3 .
O5 Dy1 O3 C16 172.7(4) 2 .
O5 Dy1 O3 C16 -125.7(4) . .
O5 Dy1 O3 C16 154.9(4) 3 .
O4 Dy1 O3 C16 -60.4(4) 4_556 .
N1 Dy1 O3 C16 14.0(4) . .
Dy1 Dy1 O3 C16 -149.8(4) 2 .
Dy1 Dy1 O3 C16 -147.6(3) 4 .
Dy1 Dy1 O3 C16 154.4(4) 3 .
O1 Dy1 O5 Dy1 170.06(13) . 2
O3 Dy1 O5 Dy1 -42.04(16) . 2
O2 Dy1 O5 Dy1 61.9(2) 3 2
O5 Dy1 O5 Dy1 20.20(16) 2 2
O5 Dy1 O5 Dy1 95.47(13) 3 2
O4 Dy1 O5 Dy1 -117.15(15) 4_556 2
N1 Dy1 O5 Dy1 -114.2(2) . 2
Dy1 Dy1 O5 Dy1 114.18(19) 4 2
Dy1 Dy1 O5 Dy1 57.86(10) 3 2
O1 Dy1 O5 Dy1 55.88(15) . 4
O3 Dy1 O5 Dy1 -156.22(13) . 4
O2 Dy1 O5 Dy1 -52.3(3) 3 4
O5 Dy1 O5 Dy1 -93.98(10) 2 4
O5 Dy1 O5 Dy1 -18.71(13) 3 4
O4 Dy1 O5 Dy1 128.66(17) 4_556 4
N1 Dy1 O5 Dy1 131.66(19) . 4
Dy1 Dy1 O5 Dy1 -114.18(19) 2 4
Dy1 Dy1 O5 Dy1 -56.32(11) 3 4
O1 Dy1 N1 C13 -12.7(4) . .
O3 Dy1 N1 C13 179.5(5) . .
O2 Dy1 N1 C13 89.2(5) 3 .
O5 Dy1 N1 C13 151.8(4) 2 .
O5 Dy1 N1 C13 -93.3(5) . .
O5 Dy1 N1 C13 39.5(5) 3 .
O4 Dy1 N1 C13 -90.4(4) 4_556 .
Dy1 Dy1 N1 C13 -154.5(4) 2 .
Dy1 Dy1 N1 C13 -25.6(6) 4 .
Dy1 Dy1 N1 C13 99.1(4) 3 .
O1 Dy1 N1 C12 157.0(4) . .
O3 Dy1 N1 C12 -10.8(3) . .
O2 Dy1 N1 C12 -101.1(4) 3 .
O5 Dy1 N1 C12 -38.5(4) 2 .
O5 Dy1 N1 C12 76.4(4) . .
O5 Dy1 N1 C12 -150.8(3) 3 .
O4 Dy1 N1 C12 79.3(4) 4_556 .
Dy1 Dy1 N1 C12 15.2(4) 2 .
Dy1 Dy1 N1 C12 144.1(3) 4 .
Dy1 Dy1 N1 C12 -91.2(4) 3 .
C10 C1 C2 C3 -178.8(6) . .
C11 C1 C2 C3 1.5(9) . .
C10 C1 C2 C7 2.0(9) . .
C11 C1 C2 C7 -177.7(5) . .
C1 C2 C3 C4 -179.2(6) . .
C7 C2 C3 C4 0.1(9) . .
C2 C3 C4 C5 1.7(10) . .
C3 C4 C5 C6 -1.7(11) . .
C4 C5 C6 C7 -0.3(11) . .
C5 C6 C7 C8 -176.7(7) . .
C5 C6 C7 C2 2.0(10) . .
C1 C2 C7 C8 -3.8(9) . .
C3 C2 C7 C8 176.9(6) . .
C1 C2 C7 C6 177.4(6) . .
C3 C2 C7 C6 -1.9(8) . .
C6 C7 C8 C9 -179.1(7) . .
C2 C7 C8 C9 2.3(10) . .
C7 C8 C9 C10 1.2(11) . .
C2 C1 C10 C9 1.5(9) . .
C11 C1 C10 C9 -178.9(6) . .
C8 C9 C10 C1 -3.1(10) . .
Dy1 O1 C11 O2 -15.6(9) . .
Dy1 O1 C11 C1 165.8(4) . .
Dy1 O2 C11 O1 -23.5(10) 4 .
Dy1 O2 C11 C1 155.0(4) 4 .
C10 C1 C11 O1 -73.8(7) . .
C2 C1 C11 O1 105.9(7) . .
C10 C1 C11 O2 107.6(7) . .
C2 C1 C11 O2 -72.8(8) . .
C13 N1 C12 C15 1.8(8) . .
Dy1 N1 C12 C15 -169.3(4) . .
C13 N1 C12 C16 179.9(5) . .
Dy1 N1 C12 C16 8.8(6) . .
C12 N1 C13 C14 -1.9(8) . .
Dy1 N1 C13 C14 167.5(4) . .
C15 N2 C14 C13 0.7(9) . .
N1 C13 C14 N2 0.7(9) . .
C14 N2 C15 C12 -0.8(8) . .
N1 C12 C15 N2 -0.5(9) . .
C16 C12 C15 N2 -178.4(5) . .
Dy1 O4 C16 O3 -41.7(8) 3_556 .
Dy1 O4 C16 C12 140.4(4) 3_556 .
Dy1 O3 C16 O4 167.5(4) . .
Dy1 O3 C16 C12 -14.6(6) . .
N1 C12 C16 O4 -179.8(4) . .
C15 C12 C16 O4 -1.8(8) . .
N1 C12 C16 O3 2.0(7) . .
C15 C12 C16 O3 180.0(5) . .
